data_2211751
loop_
_publ_author_name
'Lemmerer, Andreas'
'Michael, Joseph P.'
'Pienaar, Daniel P.'
'Sannasy, Desigan'

_publ_section_title
;
 (2<i>E</i>)-2-(1-Methylpiperidin-2-ylidene)-1-phenylethanone
;
_journal_coeditor_code BX2042
_journal_issue 1
_journal_name_full 'Acta Crystallographica Section E'
_journal_page_first o98
_journal_page_last o99
_journal_paper_doi 10.1107/S160053680605152X
_journal_volume 63
_journal_year 2007
_chemical_formula_iupac 'C14 H17 N O'
_chemical_formula_moiety 'C14 H17 N O'
_chemical_formula_sum 'C14 H17 N O'
_chemical_formula_weight 215.29
_chemical_name_systematic
;
(2E)-2-(1-Methylpiperidin-2-ylidene)-1-phenylethanone
;
_space_group_IT_number 14
_symmetry_cell_setting monoclinic
_symmetry_space_group_name_Hall '-P 2ybc'
_symmetry_space_group_name_H-M 'P 1 21/c 1'
_audit_creation_method 'WinGX routine CIF_UPDATE'
_cell_angle_alpha 90
_cell_angle_beta 95.197(6)
_cell_angle_gamma 90
_cell_formula_units_Z 4
_cell_length_a 8.006(2)
_cell_length_b 9.441(3)
_cell_length_c 15.535(4)
_cell_measurement_reflns_used 979
_cell_measurement_temperature 173(2)
_cell_measurement_theta_max 27.701
_cell_measurement_theta_min 2.634
_cell_volume 1169.4(6)
_computing_cell_refinement SMART
_computing_data_collection 'SMART (Bruker, 1998)'
_computing_data_reduction 'SAINT-Plus (Bruker (1999)'
_computing_molecular_graphics
;
ORTEP-3 for Windows (Farrugia, 1997) and DIAMOND (Brandenburg,
1999)
;
_computing_publication_material
;
WinGX (Farrugia, 1999) and PLATON (Spek, 2003)
;
_computing_structure_refinement 'SHELXL97 (Sheldrick, 1997)'
_computing_structure_solution 'SHELXS97 (Sheldrick, 1997)'
_diffrn_measured_fraction_theta_full 1
_diffrn_measured_fraction_theta_max 1
_diffrn_measurement_device_type 'Bruker SMART CCD area-detector'
_diffrn_measurement_method '\f and \w'
_diffrn_radiation_type MoK\a
_diffrn_radiation_wavelength 0.71073
_diffrn_reflns_av_R_equivalents 0.0368
_diffrn_reflns_limit_h_max 9
_diffrn_reflns_limit_h_min -9
_diffrn_reflns_limit_k_max 11
_diffrn_reflns_limit_k_min -9
_diffrn_reflns_limit_l_max 14
_diffrn_reflns_limit_l_min -18
_diffrn_reflns_number 5068
_diffrn_reflns_theta_full 25.5
_diffrn_reflns_theta_max 25.5
_diffrn_reflns_theta_min 2.53
_exptl_absorpt_coefficient_mu 0.077
_exptl_absorpt_correction_T_max 0.9819
_exptl_absorpt_correction_T_min 0.9615
_exptl_absorpt_correction_type multi-scan
_exptl_absorpt_process_details '(SADABS; Sheldrick, 1996)'
_exptl_crystal_colour 'pale brown'
_exptl_crystal_density_diffrn 1.223
_exptl_crystal_density_method 'not measured'
_exptl_crystal_description block
_exptl_crystal_F_000 464
_exptl_crystal_size_max 0.38
_exptl_crystal_size_mid 0.28
_exptl_crystal_size_min 0.24
_refine_diff_density_max 0.239
_refine_diff_density_min -0.335
_refine_ls_extinction_method none
_refine_ls_goodness_of_fit_ref 1.062
_refine_ls_hydrogen_treatment constr
_refine_ls_matrix_type full
_refine_ls_number_parameters 164
_refine_ls_number_reflns 2178
_refine_ls_number_restraints 205
_refine_ls_restrained_S_all 1.031
_refine_ls_R_factor_gt 0.0512
_refine_ls_shift/su_max 0
_refine_ls_structure_factor_coef Fsqd
_refine_ls_weighting_details 'calc w=1/[\s^2^(Fo^2^)+(0.1371P)^2^] where P=(Fo^2^+2Fc^2^)/3'
_refine_ls_weighting_scheme calc
_refine_ls_wR_factor_ref 0.1992
_reflns_number_gt 1563
_reflns_number_total 2178
_reflns_threshold_expression I>2\s(I)
_cod_data_source_file bx2042.cif
_cod_data_source_block I
_cod_depositor_comments
;
The following automatic conversions were performed:
'_symmetry_cell_setting' value 'Monoclinic' changed to 'monoclinic'
according to '/home/saulius/struct/CIF-dictionaries/cif_core.dic'
dictionary named 'cif_core.dic' version 2.4.1 from 2010-06-29.

Automatic conversion script
Id: cif_fix_enum 1527 2010-12-29 10:47:43Z saulius 

The following automatic conversions were performed:

'_symmetry_cell_setting' value 'Monoclinic' changed to 'monoclinic'
according to /home/saulius/struct/CIF-dictionaries/cif_core.dic
dictionary named 'cif_core.dic' version 2.4.1 from 2010-06-29.

Automatic conversion script
Id: cif_fix_values 1715 2011-07-08 13:25:40Z adriana 
;
_cod_original_cell_volume 1169.5(6)
_cod_original_sg_symbol_H-M 'P 21/c'
_cod_database_code 2211751
_cod_database_fobs_code 2211751

loop_
_symmetry_equiv_pos_as_xyz
'x, y, z'
'-x, y+1/2, -z+1/2'
'-x, -y, -z'
'x, -y-1/2, z-1/2'

loop_
_atom_site_type_symbol
_atom_site_label
_atom_site_fract_x
_atom_site_fract_y
_atom_site_fract_z
_atom_site_U_iso_or_equiv
_atom_site_adp_type
_atom_site_calc_flag
_atom_site_refinement_flags
_atom_site_occupancy
_atom_site_disorder_assembly
_atom_site_disorder_group
C C2 0.4632(2) 0.2460(2) 0.49237(12) 0.0264(5) Uani d U 1 A .
C C3 0.3064(3) 0.2206(3) 0.53690(13) 0.0355(5) Uani d DU 1 . .
H H3A 0.2715 0.3107 0.5625 0.043 Uiso calc PR 0.607(6) A 1
H H3B 0.3318 0.1523 0.5846 0.043 Uiso calc PR 0.607(6) A 1
H H3C 0.229 0.3014 0.5248 0.043 Uiso calc PR 0.393(6) A 2
H H3D 0.3364 0.2173 0.6001 0.043 Uiso calc PR 0.393(6) A 2
C C4A 0.1590(4) 0.1624(4) 0.4753(2) 0.0338(10) Uani d PDU 0.607(6) A 1
H H4A1 0.0643 0.1356 0.5087 0.041 Uiso calc PR 0.607(6) A 1
H H4A2 0.1194 0.236 0.4328 0.041 Uiso calc PR 0.607(6) A 1
C C5A 0.2206(6) 0.0339(5) 0.4288(3) 0.0378(11) Uani d PDU 0.607(6) A 1
H H5A1 0.1266 -0.0111 0.393 0.045 Uiso calc PR 0.607(6) A 1
H H5A2 0.2692 -0.0366 0.4711 0.045 Uiso calc PR 0.607(6) A 1
C C4B 0.2162(8) 0.0849(7) 0.5090(3) 0.0420(18) Uani d PDU 0.393(6) A 2
H H4B1 0.1093 0.0765 0.536 0.05 Uiso calc PR 0.393(6) A 2
H H4B2 0.2868 0.0013 0.5254 0.05 Uiso calc PR 0.393(6) A 2
C C5B 0.1842(7) 0.0962(10) 0.4113(4) 0.0401(18) Uani d PDU 0.393(6) A 2
H H5B1 0.1298 0.1879 0.3954 0.048 Uiso calc PR 0.393(6) A 2
H H5B2 0.1088 0.019 0.3889 0.048 Uiso calc PR 0.393(6) A 2
C C6 0.3532(3) 0.0854(3) 0.37209(14) 0.0366(6) Uani d DU 1 . .
H H6A 0.4163 0.0025 0.3533 0.044 Uiso calc PR 0.607(6) A 1
H H6B 0.2962 0.1298 0.3196 0.044 Uiso calc PR 0.607(6) A 1
H H6C 0.3984 -0.0117 0.3802 0.044 Uiso calc PR 0.393(6) A 2
H H6D 0.3368 0.1048 0.3093 0.044 Uiso calc PR 0.393(6) A 2
C C7 0.6145(3) 0.2210(3) 0.36359(14) 0.0369(6) Uani d U 1 . .
H H7A 0.6017 0.1699 0.3085 0.055 Uiso calc R 1 A .
H H7B 0.7196 0.1924 0.3962 0.055 Uiso calc R 1 . .
H H7C 0.6169 0.3232 0.3525 0.055 Uiso calc R 1 . .
C C8 0.5942(2) 0.3273(2) 0.53132(13) 0.0288(5) Uani d U 1 . .
H H8 0.6911 0.3377 0.5008 0.035 Uiso calc R 1 A .
C C9 0.5953(2) 0.3961(2) 0.61296(12) 0.0279(5) Uani d U 1 A .
C C10 0.7548(2) 0.4703(2) 0.64782(12) 0.0267(5) Uani d U 1 . .
C C11 0.7452(3) 0.5667(2) 0.71523(12) 0.0326(5) Uani d U 1 A .
H H11 0.6399 0.5847 0.7367 0.039 Uiso calc R 1 . .
C C12 0.8861(3) 0.6365(3) 0.75130(13) 0.0365(5) Uani d U 1 . .
H H12 0.8767 0.7027 0.7966 0.044 Uiso calc R 1 A .
C C13 1.0406(3) 0.6102(2) 0.72174(13) 0.0357(5) Uani d U 1 A .
H H13 1.1376 0.6581 0.7467 0.043 Uiso calc R 1 . .
C C14 1.0535(3) 0.5139(2) 0.65557(15) 0.0382(6) Uani d U 1 . .
H H14 1.1598 0.495 0.6354 0.046 Uiso calc R 1 A .
C C15 0.9121(2) 0.4451(2) 0.61866(14) 0.0336(5) Uani d U 1 A .
H H15 0.9222 0.3799 0.5729 0.04 Uiso calc R 1 . .
N N1 0.4733(2) 0.18768(19) 0.41371(11) 0.0311(5) Uani d U 1 A .
O O1 0.47471(18) 0.40113(18) 0.65909(9) 0.0412(5) Uani d U 1 . .

loop_
_atom_site_aniso_label
_atom_site_aniso_U_11
_atom_site_aniso_U_22
_atom_site_aniso_U_33
_atom_site_aniso_U_12
_atom_site_aniso_U_13
_atom_site_aniso_U_23
C2 0.0262(10) 0.0293(11) 0.0245(10) 0.0030(8) 0.0069(8) 0.0023(8)
C3 0.0286(11) 0.0471(13) 0.0322(11) -0.0085(9) 0.0112(9) -0.0064(9)
C4A 0.0268(17) 0.041(2) 0.034(2) -0.0064(16) 0.0062(15) -0.0007(17)
C5A 0.044(2) 0.035(3) 0.036(2) -0.0089(19) 0.0073(18) -0.0006(18)
C4B 0.042(3) 0.052(4) 0.033(3) -0.019(3) 0.009(2) 0.001(3)
C5B 0.035(3) 0.049(5) 0.037(3) -0.020(3) 0.005(3) -0.002(3)
C6 0.0361(12) 0.0426(13) 0.0318(11) -0.0089(9) 0.0065(9) -0.0068(9)
C7 0.0312(11) 0.0520(14) 0.0293(11) -0.0066(10) 0.0121(9) -0.0081(10)
C8 0.0233(10) 0.0362(12) 0.0279(10) -0.0012(8) 0.0082(8) 0.0003(8)
C9 0.0233(10) 0.0341(12) 0.0270(10) 0.0024(8) 0.0065(8) 0.0046(8)
C10 0.0294(10) 0.0285(11) 0.0225(10) 0.0024(8) 0.0035(8) 0.0055(8)
C11 0.0334(11) 0.0404(12) 0.0249(10) -0.0004(9) 0.0081(8) 0.0015(8)
C12 0.0415(12) 0.0437(13) 0.0248(11) -0.0053(10) 0.0052(9) -0.0033(9)
C13 0.0333(11) 0.0400(13) 0.0330(12) -0.0078(10) -0.0016(9) 0.0037(9)
C14 0.0300(11) 0.0413(13) 0.0441(13) 0.0003(9) 0.0075(9) -0.0003(10)
C15 0.0302(11) 0.0338(12) 0.0373(12) 0.0012(8) 0.0053(9) -0.0040(9)
N1 0.0296(9) 0.0394(11) 0.0252(9) -0.0043(7) 0.0081(7) -0.0033(7)
O1 0.0312(8) 0.0633(12) 0.0304(8) -0.0060(7) 0.0096(6) -0.0112(7)

loop_
_atom_type_symbol
_atom_type_description
_atom_type_scat_dispersion_real
_atom_type_scat_dispersion_imag
_atom_type_scat_source
C C 0.0033 0.0016 'International Tables Vol C Tables 4.2.6.8 and 6.1.1.4'
H H 0 0 'International Tables Vol C Tables 4.2.6.8 and 6.1.1.4'
N N 0.0061 0.0033 'International Tables Vol C Tables 4.2.6.8 and 6.1.1.4'
O O 0.0106 0.006 'International Tables Vol C Tables 4.2.6.8 and 6.1.1.4'

loop_
_geom_angle_atom_site_label_1
_geom_angle_atom_site_label_2
_geom_angle_atom_site_label_3
_geom_angle
N1 C2 C8 120.91(18)
N1 C2 C3 118.14(17)
C8 C2 C3 120.96(17)
C2 C3 C4B 113.5(3)
C2 C3 C4A 113.09(19)
C2 C3 H3A 109
C4A C3 H3A 109
C2 C3 H3B 109
C4A C3 H3B 109
H3A C3 H3B 107.8
C2 C3 H3C 108.9
C4B C3 H3C 108.9
C2 C3 H3D 108.9
C4B C3 H3D 108.9
H3C C3 H3D 107.7
C5A C4A C3 108.3(3)
C5A C4A H4A1 110
C3 C4A H4A1 110
C5A C4A H4A2 110
C3 C4A H4A2 110
H4A1 C4A H4A2 108.4
C4A C5A C6 107.1(3)
C4A C5A H5A1 110.3
C6 C5A H5A1 110.3
C4A C5A H5A2 110.3
C6 C5A H5A2 110.3
H5A1 C5A H5A2 108.5
C3 C4B C5B 105.0(5)
C3 C4B H4B1 110.7
C5B C4B H4B1 110.7
C3 C4B H4B2 110.7
C5B C4B H4B2 110.7
H4B1 C4B H4B2 108.8
C4B C5B C6 108.4(5)
C4B C5B H5B1 110
C6 C5B H5B1 110
C4B C5B H5B2 110
C6 C5B H5B2 110
H5B1 C5B H5B2 108.4
N1 C6 C5A 114.7(2)
N1 C6 C5B 110.3(3)
N1 C6 H6A 108.6
C5A C6 H6A 108.6
N1 C6 H6B 108.6
C5A C6 H6B 108.6
H6A C6 H6B 107.6
N1 C6 H6C 109.6
C5B C6 H6C 109.6
N1 C6 H6D 109.6
C5B C6 H6D 109.6
H6C C6 H6D 108.1
N1 C7 H7A 109.5
N1 C7 H7B 109.5
H7A C7 H7B 109.5
N1 C7 H7C 109.5
H7A C7 H7C 109.5
H7B C7 H7C 109.5
C2 C8 C9 125.59(18)
C2 C8 H8 117.2
C9 C8 H8 117.2
O1 C9 C8 125.65(18)
O1 C9 C10 116.50(17)
C8 C9 C10 117.85(17)
C11 C10 C15 117.83(19)
C11 C10 C9 117.98(18)
C15 C10 C9 124.16(18)
C12 C11 C10 121.2(2)
C12 C11 H11 119.4
C10 C11 H11 119.4
C13 C12 C11 120.2(2)
C13 C12 H12 119.9
C11 C12 H12 119.9
C12 C13 C14 119.6(2)
C12 C13 H13 120.2
C14 C13 H13 120.2
C13 C14 C15 120.2(2)
C13 C14 H14 119.9
C15 C14 H14 119.9
C14 C15 C10 120.9(2)
C14 C15 H15 119.5
C10 C15 H15 119.5
C2 N1 C7 120.42(17)
C2 N1 C6 125.16(17)
C7 N1 C6 114.39(16)

loop_
_geom_bond_atom_site_label_1
_geom_bond_atom_site_label_2
_geom_bond_distance
C2 N1 1.350(3)
C2 C8 1.393(3)
C2 C3 1.506(3)
C3 C4B 1.515(5)
C3 C4A 1.551(4)
C3 H3A 0.99
C3 H3B 0.99
C3 H3C 0.99
C3 H3D 0.99
C4A C5A 1.518(5)
C4A H4A1 0.99
C4A H4A2 0.99
C5A C6 1.520(4)
C5A H5A1 0.99
C5A H5A2 0.99
C4B C5B 1.520(6)
C4B H4B1 0.99
C4B H4B2 0.99
C5B C6 1.537(5)
C5B H5B1 0.99
C5B H5B2 0.99
C6 N1 1.470(3)
C6 H6A 0.99
C6 H6B 0.99
C6 H6C 0.99
C6 H6D 0.99
C7 N1 1.464(2)
C7 H7A 0.98
C7 H7B 0.98
C7 H7C 0.98
C8 C9 1.424(3)
C8 H8 0.95
C9 O1 1.255(2)
C9 C10 1.513(3)
C10 C11 1.395(3)
C10 C15 1.397(3)
C11 C12 1.380(3)
C11 H11 0.95
C12 C13 1.380(3)
C12 H12 0.95
C13 C14 1.383(3)
C13 H13 0.95
C14 C15 1.384(3)
C14 H14 0.95
C15 H15 0.95

loop_
_geom_hbond_atom_site_label_D
_geom_hbond_atom_site_label_H
_geom_hbond_atom_site_label_A
_geom_hbond_site_symmetry_A
_geom_hbond_distance_DH
_geom_hbond_distance_HA
_geom_hbond_distance_DA
_geom_hbond_angle_DHA
C3 H3D O1 . 0.99 2.21 2.804(3) 117
C7 H7A O1 4_565 0.98 2.54 3.469(3) 158.5

loop_
_geom_torsion_atom_site_label_1
_geom_torsion_atom_site_label_2
_geom_torsion_atom_site_label_3
_geom_torsion_atom_site_label_4
_geom_torsion
N1 C2 C3 C4B 26.1(4)
C8 C2 C3 C4B -153.8(4)
N1 C2 C3 C4A -15.0(3)
C8 C2 C3 C4A 165.1(2)
C2 C3 C4A C5A 52.2(4)
C4B C3 C4A C5A -46.8(4)
C3 C4A C5A C6 -65.2(4)
C2 C3 C4B C5B -55.6(6)
C4A C3 C4B C5B 42.2(4)
C3 C4B C5B C6 69.1(7)
C4A C5A C6 N1 43.5(4)
C4A C5A C6 C5B -42.5(6)
C4B C5B C6 N1 -52.1(7)
C4B C5B C6 C5A 53.0(6)
N1 C2 C8 C9 178.57(19)
C3 C2 C8 C9 -1.5(3)
C2 C8 C9 O1 -4.9(3)
C2 C8 C9 C10 175.31(19)
O1 C9 C10 C11 -15.8(3)
C8 C9 C10 C11 164.01(19)
O1 C9 C10 C15 162.0(2)
C8 C9 C10 C15 -18.1(3)
C15 C10 C11 C12 0.8(3)
C9 C10 C11 C12 178.82(19)
C10 C11 C12 C13 -0.9(3)
C11 C12 C13 C14 0.2(3)
C12 C13 C14 C15 0.6(3)
C13 C14 C15 C10 -0.6(3)
C11 C10 C15 C14 -0.1(3)
C9 C10 C15 C14 -177.94(19)
C8 C2 N1 C7 -6.6(3)
C3 C2 N1 C7 173.54(18)
C8 C2 N1 C6 171.43(19)
C3 C2 N1 C6 -8.5(3)
C5A C6 N1 C2 -6.6(4)
C5B C6 N1 C2 21.7(4)
C5A C6 N1 C7 171.5(3)
C5B C6 N1 C7 -160.2(3)
